data_1511824
loop_
_publ_author_name
'Colaneri, Michael J.'
'Vitali, Jacqueline'
'Kirschbaum, Kristin'

_publ_section_title
;
 Electron Paramagnetic Resonance Spectroscopic Study of Copper Hopping in
 Doped Bis(l-histidinato)cadmium Dihydrate.
;
_journal_issue 16
_journal_name_full 'The journal of physical chemistry. A'
_journal_page_first 3414
_journal_page_last 3427
_journal_paper_doi 10.1021/jp401477m
_journal_volume 117
_journal_year 2013
_chemical_formula_moiety 'C12 H16 Cd N6 O4, 2H2O'
_chemical_formula_sum 'C12 H20 Cd N6 O6'
_chemical_formula_weight 456.74
_space_group_IT_number 96
_symmetry_cell_setting tetragonal
_symmetry_space_group_name_Hall 'P 4nw 2abw'
_symmetry_space_group_name_H-M 'P 43 21 2'
_atom_sites_solution_hydrogens isomor
_atom_sites_solution_primary isomor
_atom_sites_solution_secondary isomor
_audit_creation_method SHELXL-97
_audit_update_record
;
2013-02-01 # Formatted by publCIF
;
_cell_angle_alpha 90.00
_cell_angle_beta 90.00
_cell_angle_gamma 90.00
_cell_formula_units_Z 4
_cell_length_a 7.3515(7)
_cell_length_b 7.3515(7)
_cell_length_c 30.456(3)
_cell_measurement_reflns_used 934
_cell_measurement_temperature 200(2)
_cell_measurement_theta_max 29.21
_cell_measurement_theta_min 3.85
_cell_volume 1646.0(3)
_computing_structure_refinement 'SHELXL-97 (Sheldrick, 2008)'
_computing_structure_solution 'SHELXS-97 (Sheldrick, 2008)'
_diffrn_ambient_temperature 200(2)
_diffrn_measured_fraction_theta_full 0.996
_diffrn_measured_fraction_theta_max 0.943
_diffrn_radiation_monochromator graphite
_diffrn_radiation_source 'fine-focus sealed tube'
_diffrn_radiation_type MoK\a
_diffrn_radiation_wavelength 0.71073
_diffrn_reflns_av_R_equivalents 0.0320
_diffrn_reflns_av_sigmaI/netI 0.0253
_diffrn_reflns_limit_h_max 9
_diffrn_reflns_limit_h_min -8
_diffrn_reflns_limit_k_max 8
_diffrn_reflns_limit_k_min -9
_diffrn_reflns_limit_l_max 26
_diffrn_reflns_limit_l_min -41
_diffrn_reflns_number 7386
_diffrn_reflns_theta_full 26.00
_diffrn_reflns_theta_max 29.56
_diffrn_reflns_theta_min 2.85
_exptl_absorpt_coefficient_mu 1.371
_exptl_absorpt_correction_T_max 1.00
_exptl_absorpt_correction_T_min 0.82
_exptl_absorpt_correction_type multi-scan
_exptl_absorpt_process_details sadabs
_exptl_crystal_density_diffrn 1.843
_exptl_crystal_density_method 'not measured'
_exptl_crystal_F_000 920
_refine_diff_density_max 0.581
_refine_diff_density_min -0.701
_refine_diff_density_rms 0.077
_refine_ls_abs_structure_details 'Flack H D (1983), Acta Cryst. A39, 876-881'
_refine_ls_abs_structure_Flack 0.03(4)
_refine_ls_extinction_coef 0.0621(19)
_refine_ls_extinction_expression Fc^*^=kFc[1+0.001xFc^2^\l^3^/sin(2\q)]^-1/4^
_refine_ls_extinction_method SHELXL
_refine_ls_goodness_of_fit_ref 1.174
_refine_ls_hydrogen_treatment refall
_refine_ls_matrix_type full
_refine_ls_number_parameters 155
_refine_ls_number_reflns 2150
_refine_ls_number_restraints 0
_refine_ls_restrained_S_all 1.174
_refine_ls_R_factor_all 0.0247
_refine_ls_R_factor_gt 0.0244
_refine_ls_shift/su_max 0.005
_refine_ls_shift/su_mean 0.000
_refine_ls_structure_factor_coef Fsqd
_refine_ls_weighting_details 'calc w=1/[\s^2^(Fo^2^)+(0.0179P)^2^+1.7887P] where P=(Fo^2^+2Fc^2^)/3'
_refine_ls_weighting_scheme calc
_refine_ls_wR_factor_gt 0.0606
_refine_ls_wR_factor_ref 0.0607
_reflns_number_gt 2134
_reflns_number_total 2150
_reflns_threshold_expression >2sigma(I)
_cod_data_source_file jp401477m_si_002.cif
_cod_data_source_block cdhis200k
_cod_original_sg_symbol_H-M P4(3)2(1)2
_cod_database_code 1511824

loop_
_symmetry_equiv_pos_as_xyz
'x, y, z'
'-x, -y, z+1/2'
'-y+1/2, x+1/2, z+3/4'
'y+1/2, -x+1/2, z+1/4'
'-x+1/2, y+1/2, -z+3/4'
'x+1/2, -y+1/2, -z+1/4'
'y, x, -z'
'-y, -x, -z+1/2'

loop_
_atom_site_label
_atom_site_type_symbol
_atom_site_fract_x
_atom_site_fract_y
_atom_site_fract_z
_atom_site_U_iso_or_equiv
_atom_site_adp_type
_atom_site_occupancy
_atom_site_symmetry_multiplicity
_atom_site_calc_flag
_atom_site_refinement_flags
Cd1 Cd 0.20007(3) 0.20007(3) 0.0000 0.02073(11) Uani 1 2 d S
C1 C 0.5813(4) 0.1742(4) -0.04876(8) 0.0217(5) Uani 1 1 d .
C2 C 0.5845(4) 0.0351(4) -0.01138(8) 0.0217(5) Uani 1 1 d .
C3 C 0.5117(4) -0.1487(4) -0.02835(10) 0.0249(6) Uani 1 1 d .
C4 C 0.3292(4) -0.1985(4) -0.09893(9) 0.0262(6) Uani 1 1 d .
N1 N 0.4737(4) 0.0981(4) 0.02575(7) 0.0232(5) Uani 1 1 d .
N2 N -0.0468(3) 0.1886(3) 0.04528(7) 0.0211(4) Uani 1 1 d .
N3 N 0.1570(4) -0.1538(4) -0.11210(8) 0.0266(5) Uani 1 1 d .
O1 O 0.2809(3) 0.4478(3) 0.05082(7) 0.0255(4) Uani 1 1 d .
O2 O 0.7084(3) 0.1686(3) -0.07577(7) 0.0294(4) Uani 1 1 d .
H1 H 0.720(4) 0.016(4) -0.0037(11) 0.017(7) Uiso 1 1 d .
H2 H 0.601(6) -0.210(6) -0.0448(13) 0.037(10) Uiso 1 1 d .
H3 H 0.479(5) -0.224(5) -0.0043(13) 0.031(9) Uiso 1 1 d .
H4 H 0.116(6) -0.173(6) -0.1382(16) 0.054(13) Uiso 1 1 d .
C5 C 0.3479(4) -0.1347(4) -0.05733(9) 0.0213(5) Uani 1 1 d .
C6 C -0.0633(4) 0.0770(4) 0.07941(9) 0.0241(5) Uani 1 1 d .
H7 H 0.514(5) 0.191(6) 0.0356(12) 0.026(9) Uiso 1 1 d .
H8 H 0.469(7) 0.014(8) 0.0424(17) 0.066(16) Uiso 1 1 d .
H9 H -0.022(5) -0.042(5) 0.0799(10) 0.017(7) Uiso 1 1 d .
H10 H 0.409(6) -0.256(6) -0.1141(14) 0.034(10) Uiso 1 1 d .
O3 O -0.4618(4) -0.2032(4) 0.08802(8) 0.0404(6) Uani 1 1 d .
H5 H -0.561(7) -0.243(7) 0.0872(15) 0.049(15) Uiso 1 1 d .
H6 H -0.427(7) -0.201(7) 0.1087(17) 0.054(15) Uiso 1 1 d .

loop_
_atom_site_aniso_label
_atom_site_aniso_U_11
_atom_site_aniso_U_22
_atom_site_aniso_U_33
_atom_site_aniso_U_23
_atom_site_aniso_U_13
_atom_site_aniso_U_12
Cd1 0.02233(12) 0.02233(12) 0.01752(13) -0.00218(7) 0.00218(7) 0.00246(10)
C1 0.0220(12) 0.0250(14) 0.0182(10) -0.0023(10) -0.0039(9) -0.0041(10)
C2 0.0214(12) 0.0263(13) 0.0174(11) 0.0003(9) -0.0042(9) 0.0012(10)
C3 0.0257(14) 0.0214(13) 0.0275(13) -0.0028(11) -0.0023(11) 0.0054(10)
C4 0.0262(13) 0.0246(12) 0.0277(13) -0.0098(12) 0.0022(10) 0.0000(13)
N1 0.0299(13) 0.0234(13) 0.0163(10) -0.0004(10) -0.0011(9) -0.0010(10)
N2 0.0225(11) 0.0195(10) 0.0212(10) 0.0005(9) 0.0009(8) 0.0009(9)
N3 0.0306(14) 0.0269(13) 0.0223(10) -0.0047(9) -0.0033(9) -0.0054(8)
O1 0.0290(11) 0.0240(10) 0.0235(9) -0.0011(7) -0.0056(8) 0.0038(8)
O2 0.0268(10) 0.0361(11) 0.0254(9) 0.0002(8) 0.0069(9) 0.0020(10)
C5 0.0234(13) 0.0173(11) 0.0230(12) -0.0007(10) -0.0007(10) -0.0016(9)
C6 0.0241(14) 0.0230(14) 0.0253(12) 0.0016(11) -0.0018(11) -0.0031(10)
O3 0.0426(15) 0.0529(15) 0.0257(12) 0.0053(12) -0.0069(10) -0.0112(14)

loop_
_atom_type_symbol
_atom_type_description
_atom_type_scat_dispersion_real
_atom_type_scat_dispersion_imag
_atom_type_scat_source
C C 0.0033 0.0016 'International Tables Vol C Tables 4.2.6.8 and 6.1.1.4'
H H 0.0000 0.0000 'International Tables Vol C Tables 4.2.6.8 and 6.1.1.4'
N N 0.0061 0.0033 'International Tables Vol C Tables 4.2.6.8 and 6.1.1.4'
O O 0.0106 0.0060 'International Tables Vol C Tables 4.2.6.8 and 6.1.1.4'
Cd Cd -0.8075 1.2024 'International Tables Vol C Tables 4.2.6.8 and 6.1.1.4'

loop_
_geom_angle_atom_site_label_1
_geom_angle_atom_site_label_2
_geom_angle_atom_site_label_3
_geom_angle
_geom_angle_site_symmetry_1
_geom_angle_site_symmetry_3
N2 Cd1 N2 107.88(12) 7 .
N2 Cd1 N1 88.79(9) 7 .
N2 Cd1 N1 118.73(8) . .
N2 Cd1 N1 118.73(8) 7 7
N2 Cd1 N1 88.79(9) . 7
N1 Cd1 N1 134.05(14) . 7
N2 Cd1 O1 80.75(8) 7 7
N2 Cd1 O1 167.75(8) . 7
N1 Cd1 O1 69.14(8) . 7
N1 Cd1 O1 79.32(8) 7 7
N2 Cd1 O1 167.75(8) 7 .
N2 Cd1 O1 80.75(8) . .
N1 Cd1 O1 79.32(8) . .
N1 Cd1 O1 69.14(8) 7 .
O1 Cd1 O1 92.18(10) 7 .
O2 C1 O1 125.0(3) . 7
O2 C1 C2 117.2(3) . .
O1 C1 C2 117.8(2) 7 .
N1 C2 C1 110.7(2) . .
N1 C2 C3 110.0(2) . .
C1 C2 C3 109.3(2) . .
N1 C2 H1 113.8(18) . .
C1 C2 H1 105.9(18) . .
C3 C2 H1 107.0(17) . .
C5 C3 C2 114.6(2) . .
C5 C3 H2 106(2) . .
C2 C3 H2 111(3) . .
C5 C3 H3 107(2) . .
C2 C3 H3 110(2) . .
H2 C3 H3 108(3) . .
C5 C4 N3 106.5(2) . .
C5 C4 H10 127(3) . .
N3 C4 H10 126(3) . .
C2 N1 Cd1 109.10(16) . .
C2 N1 H7 111(3) . .
Cd1 N1 H7 100(3) . .
C2 N1 H8 106(4) . .
Cd1 N1 H8 116(4) . .
H7 N1 H8 116(4) . .
C6 N2 C5 105.8(2) . 7
C6 N2 Cd1 124.59(19) . .
C5 N2 Cd1 119.98(18) 7 .
C6 N3 C4 108.0(2) 7 .
C6 N3 H4 128(3) 7 .
C4 N3 H4 124(3) . .
C1 O1 Cd1 113.26(17) 7 .
C4 C5 N2 108.8(2) . 7
C4 C5 C3 127.5(3) . .
N2 C5 C3 123.7(2) 7 .
N2 C6 N3 110.9(3) . 7
N2 C6 H9 124(2) . .
N3 C6 H9 124.8(19) 7 .
H5 O3 H6 113(5) . .

loop_
_geom_bond_atom_site_label_1
_geom_bond_atom_site_label_2
_geom_bond_distance
_geom_bond_site_symmetry_2
Cd1 N2 2.281(2) 7
Cd1 N2 2.281(2) .
Cd1 N1 2.286(3) .
Cd1 N1 2.286(3) 7
Cd1 O1 2.463(2) 7
Cd1 O1 2.463(2) .
C1 O2 1.246(3) .
C1 O1 1.258(4) 7
C1 C2 1.530(4) .
C2 N1 1.469(4) .
C2 C3 1.542(4) .
C2 H1 1.03(3) .
C3 C5 1.496(4) .
C3 H2 0.94(4) .
C3 H3 0.95(4) .
C4 C5 1.358(4) .
C4 N3 1.368(4) .
C4 H10 0.86(4) .
N1 H7 0.80(4) .
N1 H8 0.80(5) .
N2 C6 1.330(4) .
N2 C5 1.387(4) 7
N3 C6 1.334(4) 7
N3 H4 0.86(5) .
O1 C1 1.258(4) 7
C5 N2 1.387(4) 7
C6 N3 1.334(4) 7
C6 H9 0.93(4) .
O3 H5 0.79(6) .
O3 H6 0.68(5) .

loop_
_geom_hbond_atom_site_label_D
_geom_hbond_atom_site_label_H
_geom_hbond_atom_site_label_A
_geom_hbond_distance_DH
_geom_hbond_distance_HA
_geom_hbond_distance_DA
_geom_hbond_angle_DHA
_geom_hbond_site_symmetry_A
N1 H8 O3 0.80(5) 2.18(5) 2.954(4) 164(5) 1_655
N1 H7 O1 0.80(4) 2.59(4) 3.034(3) 116(3) .
N3 H4 O1 0.86(5) 1.94(5) 2.803(3) 173(4) 3_544
O3 H5 O2 0.79(6) 2.05(6) 2.819(4) 166(5) 7_445
O3 H6 O2 0.68(5) 2.12(5) 2.795(3) 176(6) 4_455
